data_1568776
loop_
_publ_author_name
'Strienz, Markus'
'Fetzer, Florian'
'Schnepf, Andreas'

_publ_section_title
;
 Synthesis and characterisation of four bimetallic gold--gallium clusters
 with Au--Ga rings as a new structural motif in gold cluster chemistry
;
_journal_issue 17
_journal_name_full 'Chemical Science'
_journal_page_first 4571
_journal_page_last 4579
_journal_paper_doi 10.1039/D2SC06908C
_journal_volume 14
_journal_year 2023
_chemical_formula_moiety 'C54 H126 Au7 Cl6 Ga3 P6'
_chemical_formula_sum 'C54 H126 Au7 Cl6 Ga3 P6'
_chemical_formula_weight 2761.99
_space_group_crystal_system triclinic
_space_group_IT_number 2
_space_group_name_Hall '-P 1'
_space_group_name_H-M_alt 'P -1'
_atom_sites_solution_hydrogens geom
_atom_sites_solution_primary dual
_audit_creation_date 2019-03-18
_audit_creation_method
;
Olex2 1.2
(compiled 2018.05.29 svn.r3508 for OlexSys, GUI svn.r5506)
;
_audit_update_record
;
2022-12-14 deposited with the CCDC.	2023-04-03 downloaded from the CCDC.
;
_cell_angle_alpha 92.022(2)
_cell_angle_beta 98.393(2)
_cell_angle_gamma 91.024(2)
_cell_formula_units_Z 2
_cell_length_a 13.0624(10)
_cell_length_b 15.2056(11)
_cell_length_c 21.0776(16)
_cell_measurement_reflns_used 9930
_cell_measurement_temperature 150
_cell_measurement_theta_max 27.870
_cell_measurement_theta_min 2.325
_cell_volume 4137.9(5)
_computing_cell_refinement 'SAINT V8.38A (?, 2016)'
_computing_data_reduction 'SAINT V8.38A (?, 2016)'
_computing_molecular_graphics 'Olex2 (Dolomanov et al., 2009)'
_computing_publication_material 'Olex2 (Dolomanov et al., 2009)'
_computing_structure_refinement 'ShelXL (Sheldrick, 2015)'
_computing_structure_solution 'ShelXT (Sheldrick, 2015)'
_diffrn_ambient_temperature 150.0
_diffrn_detector 'Bruker APEX2 area detector'
_diffrn_detector_area_resol_mean 7.9
_diffrn_detector_type 'CCD area detector'
_diffrn_measured_fraction_theta_full 0.999
_diffrn_measured_fraction_theta_max 0.998
_diffrn_measurement_device 'three-circle diffractometer'
_diffrn_measurement_device_type 'Bruker SMART APEX2 area detector'
_diffrn_measurement_method '\w and \f scans'
_diffrn_radiation_monochromator 'mirror optics'
_diffrn_radiation_probe x-ray
_diffrn_radiation_type MoK\a
_diffrn_radiation_wavelength 0.71073
_diffrn_reflns_av_R_equivalents 0.0722
_diffrn_reflns_av_unetI/netI 0.0348
_diffrn_reflns_Laue_measured_fraction_full 0.999
_diffrn_reflns_Laue_measured_fraction_max 0.998
_diffrn_reflns_limit_h_max 17
_diffrn_reflns_limit_h_min -17
_diffrn_reflns_limit_k_max 20
_diffrn_reflns_limit_k_min -20
_diffrn_reflns_limit_l_max 27
_diffrn_reflns_limit_l_min -27
_diffrn_reflns_number 237222
_diffrn_reflns_point_group_measured_fraction_full 0.999
_diffrn_reflns_point_group_measured_fraction_max 0.998
_diffrn_reflns_theta_full 25.242
_diffrn_reflns_theta_max 27.999
_diffrn_reflns_theta_min 2.045
_diffrn_source 'microfocus sealed X-ray tube'
_diffrn_source_type 'Incoatec I\ms'
_exptl_absorpt_coefficient_mu 13.656
_exptl_absorpt_correction_T_max 0.7461
_exptl_absorpt_correction_T_min 0.3566
_exptl_absorpt_correction_type multi-scan
_exptl_absorpt_process_details
'SADABS-2016/2 (Bruker,2016/2) was used for absorption correction. wR2(int) was 0.1595 before and 0.0686 after correction. The Ratio of minimum to maximum transmission is 0.4780. The \l/2 correction factor is Not present.'
_exptl_crystal_colour 'dark red'
_exptl_crystal_colour_modifier dark
_exptl_crystal_colour_primary red
_exptl_crystal_density_diffrn 2.217
_exptl_crystal_description plank
_exptl_crystal_F_000 2576
_exptl_crystal_recrystallization_method 'Re-crystallisation from solvent: toluenen, pentane'
_exptl_crystal_size_max 0.276
_exptl_crystal_size_mid 0.162
_exptl_crystal_size_min 0.038
_refine_diff_density_max 1.553
_refine_diff_density_min -1.079
_refine_diff_density_rms 0.174
_refine_ls_extinction_method none
_refine_ls_goodness_of_fit_ref 1.076
_refine_ls_hydrogen_treatment constr
_refine_ls_matrix_type full
_refine_ls_number_parameters 767
_refine_ls_number_reflns 19942
_refine_ls_number_restraints 42
_refine_ls_restrained_S_all 1.077
_refine_ls_R_factor_all 0.0472
_refine_ls_R_factor_gt 0.0313
_refine_ls_shift/su_max 0.003
_refine_ls_shift/su_mean 0.000
_refine_ls_structure_factor_coef Fsqd
_refine_ls_weighting_details 'w=1/[\s^2^(Fo^2^)+(0.0229P)^2^+21.7110P] where P=(Fo^2^+2Fc^2^)/3'
_refine_ls_weighting_scheme calc
_refine_ls_wR_factor_gt 0.0681
_refine_ls_wR_factor_ref 0.0786
_reflns_Friedel_coverage 0.000
_reflns_number_gt 16059
_reflns_number_total 19942
_reflns_threshold_expression 'I > 2\s(I)'
_cod_data_source_file d2sc06908c2.cif
_cod_data_source_block 37
_cod_depositor_comments 'Adding full bibliography for 1568775--1568778.cif.'
_cod_database_code 1568776
_shelx_shelxl_version_number 2014/7
_shelx_space_group_comment
;
The symmetry employed for this shelxl refinement is uniquely defined
by the following loop, which should always be used as a source of
symmetry information in preference to the above space-group names.
They are only intended as comments.
;
_olex2_refinement_description
;
1. Fixed Uiso
 At 1.2 times of:
  All C(H,H) groups, All C(H,H,H,H) groups
 At 1.5 times of:
  All C(H,H,H) groups, All C(H,H,H,H,H,H) groups
2. Uiso/Uaniso restraints and constraints
C707 \\sim C710: within 2A with sigma of 0.01 and sigma for terminal atoms of
0.02
C110 \\sim C113: within 2A with sigma of 0.01 and sigma for terminal atoms of
0.02
C202 \\sim C204: within 2A with sigma of 0.01 and sigma for terminal atoms of
0.02
C105 \\sim C108: within 2A with sigma of 0.01 and sigma for terminal atoms of
0.02
C104 \\sim C107: within 2A with sigma of 0.01 and sigma for terminal atoms of
0.02
C203 \\sim C205: within 2A with sigma of 0.01 and sigma for terminal atoms of
0.02
Uanis(C201) \\sim Ueq: with sigma of 0.01 and sigma for terminal atoms of 0.02
3. Others
 Sof(H10U)=Sof(H10V)=Sof(H10W)=Sof(C107)=Sof(H10P)=Sof(H10Q)=Sof(C108)=
 Sof(H10N)=Sof(H10O)=Sof(H11D)=Sof(H11E)=Sof(H11F)=Sof(C112)=Sof(H11I)=
 Sof(H11J)=Sof(C113)=Sof(H11K)=Sof(H11L)=Sof(H20L)=Sof(H20M)=Sof(C204)=
 Sof(H20N)=Sof(H20O)=Sof(C205)=Sof(H20U)=Sof(H20V)=Sof(H20W)=Sof(C710)=
 Sof(H71F)=Sof(H71G)=Sof(C711)=Sof(H71A)=Sof(H71B)=Sof(C712)=Sof(H71C)=
 Sof(H71D)=Sof(H71E)=1-FVAR(1)
 Sof(C104)=Sof(H10J)=Sof(H10K)=Sof(C105)=Sof(H10L)=Sof(H10M)=Sof(H10R)=
 Sof(H10S)=Sof(H10T)=Sof(C109)=Sof(H10H)=Sof(H10I)=Sof(C110)=Sof(H11G)=
 Sof(H11H)=Sof(H11A)=Sof(H11B)=Sof(H11C)=Sof(H20J)=Sof(H20K)=Sof(C202)=
 Sof(H20P)=Sof(H20Q)=Sof(C203)=Sof(H20R)=Sof(H20S)=Sof(H20T)=Sof(C707)=
 Sof(H70T)=Sof(H70U)=Sof(C708)=Sof(H70O)=Sof(H70P)=Sof(C709)=Sof(H70J)=
 Sof(H70K)=Sof(H70L)=FVAR(1)
4.a Secondary CH2 refined with riding coordinates:
 C101(H10C,H10D), C102(H10A,H10B), C104(H10J,H10K), C105(H10L,H10M), C107(H10P,
 H10Q), C108(H10N,H10O), C109(H10H,H10I), C110(H11G,H11H), C112(H11I,H11J),
 C113(H11K,H11L), C201(H20L,H20M), C201(H20J,H20K), C202(H20P,H20Q), C204(H20N,
 H20O), C206(H20F,H20G), C207(H20A,H20B), C209(H20H,H20I), C210(H21A,H21B),
 C301(H30G,H30H), C302(H30E,H30F), C304(H30C,H30D), C305(H30A,H30B), C307(H30L,
 H30M), C308(H30Q,H30R), C501(H50H,H50I), C502(H50J,H50K), C504(H50A,H50B),
 C505(H50F,H50G), C507(H50O,H50P), C508(H50Q,H50R), C601(H60M,H60N), C602(H60O,
 H60P), C604(H60A,H60B), C605(H60K,H60L), C607(H60F,H60G), C608(H60T,H60U),
 C701(H70A,H70B), C702(H70M,H70N), C704(H70E,H70F), C705(H70C,H70D), C707(H70T,
 H70U), C708(H70O,H70P), C710(H71F,H71G), C711(H71A,H71B)
4.b Me refined with riding coordinates:
 C103(H10E,H10F,H10G), C106(H10R,H10S,H10T), C106(H10U,H10V,H10W), C111(H11A,
 H11B,H11C), C111(H11D,H11E,H11F), C203(H20R,H20S,H20T), C205(H20U,H20V,H20W),
 C208(H20C,H20D,H20E), C211(H21C,H21D,H21E), C303(H30N,H30O,H30P), C306(H30I,
 H30J,H30K), C309(H30S,H30T,H30U), C503(H50L,H50M,H50N), C506(H50C,H50D,H50E),
 C509(H50S,H50T,H50U), C603(H60H,H60I,H60J), C606(H60C,H60D,H60E), C609(H60Q,
 H60R,H60S), C703(H70Q,H70R,H70S), C706(H70G,H70H,H70I), C709(H70J,H70K,H70L),
 C712(H71C,H71D,H71E)
;
_olex2_submission_special_instructions 'No special instructions were received'

loop_
_space_group_symop_operation_xyz
'x, y, z'
'-x, -y, -z'

loop_
_atom_site_label
_atom_site_type_symbol
_atom_site_fract_x
_atom_site_fract_y
_atom_site_fract_z
_atom_site_U_iso_or_equiv
_atom_site_adp_type
_atom_site_occupancy
_atom_site_site_symmetry_order
_atom_site_calc_flag
_atom_site_refinement_flags_posn
_atom_site_refinement_flags_adp
_atom_site_refinement_flags_occupancy
_atom_site_disorder_assembly
_atom_site_disorder_group
Au1 Au 0.23701(2) 0.73554(2) 0.80669(2) 0.03073(5) Uani 1 1 d . . . . .
Au2 Au 0.25394(2) 0.55630(2) 0.82065(2) 0.03954(6) Uani 1 1 d . . . . .
Au3 Au 0.16582(2) 0.63272(2) 0.70146(2) 0.03138(6) Uani 1 1 d . . . . .
Au4 Au 0.25895(2) 0.80264(2) 0.68611(2) 0.03017(5) Uani 1 1 d . . . . .
Au5 Au 0.40104(2) 0.85388(2) 0.79270(2) 0.03210(6) Uani 1 1 d . . . . .
Au6 Au 0.38061(2) 0.66039(2) 0.75119(2) 0.03448(6) Uani 1 1 d . . . . .
Au7 Au 0.23526(2) 0.87707(2) 0.57307(2) 0.03606(6) Uani 1 1 d . . . . .
Ga1 Ga 0.39994(7) 0.74264(6) 0.88636(4) 0.0495(2) Uani 1 1 d . . . . .
Ga2 Ga 0.12051(5) 0.73662(5) 0.60878(3) 0.03446(15) Uani 1 1 d . . . . .
Ga3 Ga 0.36587(5) 0.93426(5) 0.68437(3) 0.03196(14) Uani 1 1 d . . . . .
Cl11 Cl 0.3974(2) 0.79777(18) 0.98740(9) 0.0764(7) Uani 1 1 d . . . . .
Cl12 Cl 0.5320(2) 0.64953(16) 0.90864(12) 0.0780(7) Uani 1 1 d . . . . .
Cl21 Cl -0.03771(14) 0.79024(14) 0.59883(10) 0.0554(5) Uani 1 1 d . . . . .
Cl22 Cl 0.12691(18) 0.66828(13) 0.51359(8) 0.0560(5) Uani 1 1 d . . . . .
Cl31 Cl 0.32103(15) 1.07292(12) 0.69537(9) 0.0502(4) Uani 1 1 d . . . . .
Cl32 Cl 0.50370(14) 0.94271(13) 0.63466(8) 0.0477(4) Uani 1 1 d . . . . .
P1 P 0.0918(2) 0.78851(14) 0.84306(12) 0.0625(6) Uani 1 1 d . . . . .
P2 P 0.28170(17) 0.45335(13) 0.89910(10) 0.0497(5) Uani 1 1 d . . . . .
P3 P 0.07644(13) 0.50920(11) 0.65415(8) 0.0349(4) Uani 1 1 d . . . . .
P5 P 0.51580(14) 0.95642(12) 0.85183(8) 0.0389(4) Uani 1 1 d . . . . .
P6 P 0.51922(14) 0.60566(14) 0.71062(10) 0.0480(5) Uani 1 1 d . . . . .
P7 P 0.22575(15) 0.91637(13) 0.46786(8) 0.0419(4) Uani 1 1 d . . . . .
C101 C 0.0214(7) 0.8693(7) 0.7928(5) 0.076(3) Uani 1 1 d . . . . .
H10C H -0.0112 0.8387 0.7524 0.091 Uiso 1 1 calc R . . . .
H10D H -0.0350 0.8918 0.8151 0.091 Uiso 1 1 calc R . . . .
C102 C 0.0819(8) 0.9445(7) 0.7761(6) 0.081(3) Uani 1 1 d . . . . .
H10A H 0.1390 0.9229 0.7540 0.097 Uiso 1 1 calc R . . . .
H10B H 0.1130 0.9770 0.8160 0.097 Uiso 1 1 calc R . . . .
C103 C 0.0163(12) 1.0076(9) 0.7326(7) 0.124(5) Uani 1 1 d . . . . .
H10E H 0.0601 1.0569 0.7228 0.186 Uiso 1 1 calc R . . . .
H10F H -0.0136 0.9761 0.6926 0.186 Uiso 1 1 calc R . . . .
H10G H -0.0395 1.0302 0.7546 0.186 Uiso 1 1 calc R . . . .
C104 C 0.0779(13) 0.8193(11) 0.9181(7) 0.061(4) Uani 0.578(8) 1 d . U P A 1
H10J H 0.0032 0.8249 0.9208 0.073 Uiso 0.578(8) 1 calc R . P A 1
H10K H 0.1050 0.7728 0.9473 0.073 Uiso 0.578(8) 1 calc R . P A 1
C105 C 0.1294(13) 0.8996(14) 0.9388(8) 0.072(4) Uani 0.578(8) 1 d . U P A 1
H10L H 0.1015 0.9472 0.9109 0.086 Uiso 0.578(8) 1 calc R . P A 1
H10M H 0.2042 0.8950 0.9363 0.086 Uiso 0.578(8) 1 calc R . P A 1
C106 C 0.1105(13) 0.9243(10) 1.0202(6) 0.139(6) Uani 1 1 d . . . . .
H10R H 0.1461 0.9802 1.0352 0.208 Uiso 0.578(8) 1 calc R . P A 1
H10S H 0.0364 0.9292 1.0223 0.208 Uiso 0.578(8) 1 calc R . P A 1
H10T H 0.1388 0.8772 1.0476 0.208 Uiso 0.578(8) 1 calc R . P A 1
H10U H 0.0647 0.9571 1.0449 0.208 Uiso 0.422(8) 1 calc R . P A 2
H10V H 0.1392 0.8747 1.0449 0.208 Uiso 0.422(8) 1 calc R . P A 2
H10W H 0.1671 0.9634 1.0117 0.208 Uiso 0.422(8) 1 calc R . P A 2
C107 C 0.1429(15) 0.8427(15) 0.9306(10) 0.052(4) Uani 0.422(8) 1 d . U P A 2
H10P H 0.1705 0.7962 0.9597 0.062 Uiso 0.422(8) 1 calc R . P A 2
H10Q H 0.1999 0.8855 0.9277 0.062 Uiso 0.422(8) 1 calc R . P A 2
C108 C 0.0518(15) 0.8913(15) 0.9593(9) 0.061(4) Uani 0.422(8) 1 d . U P A 2
H10N H 0.0234 0.9396 0.9322 0.073 Uiso 0.422(8) 1 calc R . P A 2
H10O H -0.0049 0.8499 0.9657 0.073 Uiso 0.422(8) 1 calc R . P A 2
C109 C -0.0262(10) 0.7067(11) 0.8226(7) 0.052(4) Uani 0.578(8) 1 d . . P A 1
H10H H -0.0903 0.7372 0.8294 0.062 Uiso 0.578(8) 1 calc R . P A 1
H10I H -0.0330 0.6874 0.7768 0.062 Uiso 0.578(8) 1 calc R . P A 1
C110 C -0.0140(12) 0.6255(11) 0.8644(9) 0.057(4) Uani 0.578(8) 1 d . U P A 1
H11G H 0.0473 0.5921 0.8560 0.068 Uiso 0.578(8) 1 calc R . P A 1
H11H H -0.0047 0.6439 0.9104 0.068 Uiso 0.578(8) 1 calc R . P A 1
C111 C -0.1084(7) 0.5703(6) 0.8479(6) 0.080(3) Uani 1 1 d . . . . .
H11A H -0.1028 0.5179 0.8738 0.120 Uiso 0.578(8) 1 calc R . P A 1
H11B H -0.1686 0.6038 0.8565 0.120 Uiso 0.578(8) 1 calc R . P A 1
H11C H -0.1167 0.5523 0.8023 0.120 Uiso 0.578(8) 1 calc R . P A 1
H11D H -0.1373 0.5303 0.8120 0.120 Uiso 0.422(8) 1 calc R . P A 2
H11E H -0.0703 0.5363 0.8819 0.120 Uiso 0.422(8) 1 calc R . P A 2
H11F H -0.1647 0.6011 0.8646 0.120 Uiso 0.422(8) 1 calc R . P A 2
C112 C 0.0169(14) 0.7042(14) 0.8734(10) 0.054(5) Uani 0.422(8) 1 d . . P A 2
H11I H 0.0618 0.6720 0.9063 0.065 Uiso 0.422(8) 1 calc R . P A 2
H11J H -0.0387 0.7314 0.8942 0.065 Uiso 0.422(8) 1 calc R . P A 2
C113 C -0.0286(18) 0.6431(17) 0.8227(13) 0.061(5) Uani 0.422(8) 1 d . U P A 2
H11K H 0.0272 0.6115 0.8051 0.074 Uiso 0.422(8) 1 calc R . P A 2
H11L H -0.0671 0.6763 0.7877 0.074 Uiso 0.422(8) 1 calc R . P A 2
C201 C 0.1801(11) 0.3757(9) 0.9088(7) 0.111(4) Uani 1 1 d . U . . .
H20L H 0.1175 0.4079 0.8917 0.133 Uiso 0.422(8) 1 calc R . P A 2
H20M H 0.1875 0.3302 0.8751 0.133 Uiso 0.422(8) 1 calc R . P A 2
H20J H 0.1758 0.3326 0.8721 0.133 Uiso 0.578(8) 1 calc R . P A 1
H20K H 0.2051 0.3433 0.9477 0.133 Uiso 0.578(8) 1 calc R . P A 1
C202 C 0.0822(13) 0.3976(13) 0.9136(9) 0.076(4) Uani 0.578(8) 1 d . U P A 1
H20P H 0.0522 0.4236 0.8728 0.092 Uiso 0.578(8) 1 calc R . P A 1
H20Q H 0.0845 0.4443 0.9478 0.092 Uiso 0.578(8) 1 calc R . P A 1
C203 C 0.006(2) 0.323(3) 0.928(2) 0.103(11) Uani 0.578(8) 1 d . U P A 1
H20R H -0.0619 0.3476 0.9306 0.154 Uiso 0.578(8) 1 calc R . P A 1
H20S H 0.0005 0.2770 0.8942 0.154 Uiso 0.578(8) 1 calc R . P A 1
H20T H 0.0330 0.2978 0.9695 0.154 Uiso 0.578(8) 1 calc R . P A 1
C204 C 0.149(2) 0.3325(18) 0.9493(12) 0.078(5) Uani 0.422(8) 1 d . U P A 2
H20N H 0.1521 0.3717 0.9881 0.094 Uiso 0.422(8) 1 calc R . P A 2
H20O H 0.2002 0.2863 0.9600 0.094 Uiso 0.422(8) 1 calc R . P A 2
C205 C 0.042(3) 0.286(4) 0.940(3) 0.103(13) Uani 0.422(8) 1 d . U P A 2
H20U H 0.0328 0.2550 0.9791 0.154 Uiso 0.422(8) 1 calc R . P A 2
H20V H -0.0125 0.3298 0.9320 0.154 Uiso 0.422(8) 1 calc R . P A 2
H20W H 0.0361 0.2436 0.9036 0.154 Uiso 0.422(8) 1 calc R . P A 2
C206 C 0.3898(7) 0.3827(5) 0.8902(4) 0.059(2) Uani 1 1 d . . . . .
H20F H 0.4534 0.4198 0.8928 0.071 Uiso 1 1 calc R . . . .
H20G H 0.3995 0.3428 0.9266 0.071 Uiso 1 1 calc R . . . .
C207 C 0.3766(8) 0.3275(6) 0.8276(4) 0.067(2) Uani 1 1 d . . . . .
H20A H 0.3154 0.2876 0.8258 0.080 Uiso 1 1 calc R . . . .
H20B H 0.3639 0.3668 0.7910 0.080 Uiso 1 1 calc R . . . .
C208 C 0.4710(9) 0.2733(6) 0.8213(5) 0.085(3) Uani 1 1 d . . . . .
H20C H 0.4596 0.2389 0.7806 0.127 Uiso 1 1 calc R . . . .
H20D H 0.5316 0.3126 0.8222 0.127 Uiso 1 1 calc R . . . .
H20E H 0.4830 0.2334 0.8570 0.127 Uiso 1 1 calc R . . . .
C209 C 0.3192(8) 0.5054(6) 0.9784(4) 0.061(2) Uani 1 1 d . . . . .
H20H H 0.3280 0.4586 1.0101 0.073 Uiso 1 1 calc R . . . .
H20I H 0.3875 0.5351 0.9793 0.073 Uiso 1 1 calc R . . . .
C210 C 0.2454(8) 0.5715(7) 0.9995(4) 0.070(3) Uani 1 1 d . . . . .
H21A H 0.1771 0.5424 1.0000 0.084 Uiso 1 1 calc R . . . .
H21B H 0.2360 0.6190 0.9684 0.084 Uiso 1 1 calc R . . . .
C211 C 0.2851(10) 0.6115(7) 1.0662(5) 0.089(3) Uani 1 1 d . . . . .
H21C H 0.2355 0.6541 1.0785 0.133 Uiso 1 1 calc R . . . .
H21D H 0.2933 0.5647 1.0972 0.133 Uiso 1 1 calc R . . . .
H21E H 0.3521 0.6413 1.0656 0.133 Uiso 1 1 calc R . . . .
C301 C -0.0396(5) 0.5241(5) 0.5969(3) 0.0401(15) Uani 1 1 d . . . . .
H30G H -0.0209 0.5589 0.5613 0.048 Uiso 1 1 calc R . . . .
H30H H -0.0656 0.4657 0.5787 0.048 Uiso 1 1 calc R . . . .
C302 C -0.1262(5) 0.5699(5) 0.6248(3) 0.0462(17) Uani 1 1 d . . . . .
H30E H -0.0981 0.6243 0.6489 0.055 Uiso 1 1 calc R . . . .
H30F H -0.1533 0.5309 0.6554 0.055 Uiso 1 1 calc R . . . .
C303 C -0.2144(6) 0.5935(7) 0.5735(4) 0.065(2) Uani 1 1 d . . . . .
H30N H -0.2683 0.6228 0.5937 0.098 Uiso 1 1 calc R . . . .
H30O H -0.1883 0.6332 0.5435 0.098 Uiso 1 1 calc R . . . .
H30P H -0.2435 0.5398 0.5501 0.098 Uiso 1 1 calc R . . . .
C304 C 0.0362(6) 0.4357(5) 0.7130(3) 0.0434(16) Uani 1 1 d . . . . .
H30C H 0.0986 0.4207 0.7429 0.052 Uiso 1 1 calc R . . . .
H30D H -0.0096 0.4687 0.7384 0.052 Uiso 1 1 calc R . . . .
C305 C -0.0204(7) 0.3492(5) 0.6871(4) 0.058(2) Uani 1 1 d . . . . .
H30A H -0.0878 0.3630 0.6619 0.070 Uiso 1 1 calc R . . . .
H30B H 0.0212 0.3183 0.6580 0.070 Uiso 1 1 calc R . . . .
C306 C -0.0388(9) 0.2884(6) 0.7405(5) 0.076(3) Uani 1 1 d . . . . .
H30I H -0.0749 0.2345 0.7218 0.114 Uiso 1 1 calc R . . . .
H30J H 0.0278 0.2735 0.7651 0.114 Uiso 1 1 calc R . . . .
H30K H -0.0812 0.3182 0.7691 0.114 Uiso 1 1 calc R . . . .
C307 C 0.1580(6) 0.4425(5) 0.6090(3) 0.0431(16) Uani 1 1 d . . . . .
H30L H 0.1168 0.3912 0.5884 0.052 Uiso 1 1 calc R . . . .
H30M H 0.1798 0.4779 0.5745 0.052 Uiso 1 1 calc R . . . .
C308 C 0.2546(7) 0.4097(6) 0.6510(4) 0.065(2) Uani 1 1 d . . . . .
H30Q H 0.2961 0.4610 0.6714 0.078 Uiso 1 1 calc R . . . .
H30R H 0.2330 0.3745 0.6855 0.078 Uiso 1 1 calc R . . . .
C309 C 0.3214(8) 0.3541(7) 0.6131(5) 0.082(3) Uani 1 1 d . . . . .
H30S H 0.3819 0.3348 0.6419 0.122 Uiso 1 1 calc R . . . .
H30T H 0.2812 0.3025 0.5935 0.122 Uiso 1 1 calc R . . . .
H30U H 0.3443 0.3890 0.5794 0.122 Uiso 1 1 calc R . . . .
C501 C 0.6143(5) 0.9102(5) 0.9117(3) 0.0413(15) Uani 1 1 d . . . . .
H50H H 0.6546 0.9590 0.9365 0.050 Uiso 1 1 calc R . . . .
H50I H 0.5794 0.8764 0.9420 0.050 Uiso 1 1 calc R . . . .
C502 C 0.6879(6) 0.8505(6) 0.8820(4) 0.057(2) Uani 1 1 d . . . . .
H50J H 0.7300 0.8862 0.8567 0.068 Uiso 1 1 calc R . . . .
H50K H 0.6470 0.8068 0.8523 0.068 Uiso 1 1 calc R . . . .
C503 C 0.7598(7) 0.8020(7) 0.9317(4) 0.072(3) Uani 1 1 d . . . . .
H50L H 0.8054 0.7646 0.9100 0.107 Uiso 1 1 calc R . . . .
H50M H 0.8017 0.8448 0.9608 0.107 Uiso 1 1 calc R . . . .
H50N H 0.7187 0.7654 0.9564 0.107 Uiso 1 1 calc R . . . .
C504 C 0.5876(6) 1.0279(5) 0.8059(4) 0.053(2) Uani 1 1 d . . . . .
H50A H 0.6200 0.9906 0.7752 0.064 Uiso 1 1 calc R . . . .
H50B H 0.5377 1.0658 0.7803 0.064 Uiso 1 1 calc R . . . .
C505 C 0.6721(7) 1.0872(6) 0.8444(4) 0.062(2) Uani 1 1 d . . . . .
H50F H 0.6403 1.1265 0.8741 0.074 Uiso 1 1 calc R . . . .
H50G H 0.7223 1.0502 0.8705 0.074 Uiso 1 1 calc R . . . .
C506 C 0.7294(9) 1.1430(7) 0.8018(6) 0.093(4) Uani 1 1 d . . . . .
H50C H 0.7824 1.1797 0.8286 0.139 Uiso 1 1 calc R . . . .
H50D H 0.7623 1.1045 0.7729 0.139 Uiso 1 1 calc R . . . .
H50E H 0.6803 1.1808 0.7765 0.139 Uiso 1 1 calc R . . . .
C507 C 0.4426(7) 1.0257(6) 0.9019(4) 0.065(2) Uani 1 1 d . . . . .
H50O H 0.4272 0.9912 0.9384 0.078 Uiso 1 1 calc R . . . .
H50P H 0.4873 1.0766 0.9197 0.078 Uiso 1 1 calc R . . . .
C508 C 0.3448(9) 1.0590(8) 0.8686(5) 0.084(3) Uani 1 1 d . . . . .
H50Q H 0.3019 1.0083 0.8484 0.101 Uiso 1 1 calc R . . . .
H50R H 0.3607 1.0966 0.8337 0.101 Uiso 1 1 calc R . . . .
C509 C 0.2832(8) 1.1101(7) 0.9096(5) 0.077(3) Uani 1 1 d . . . . .
H50S H 0.2199 1.1295 0.8836 0.116 Uiso 1 1 calc R . . . .
H50T H 0.2650 1.0731 0.9436 0.116 Uiso 1 1 calc R . . . .
H50U H 0.3239 1.1616 0.9289 0.116 Uiso 1 1 calc R . . . .
C601 C 0.4965(6) 0.5822(6) 0.6248(4) 0.059(2) Uani 1 1 d . . . . .
H60M H 0.5637 0.5875 0.6086 0.071 Uiso 1 1 calc R . . . .
H60N H 0.4725 0.5200 0.6174 0.071 Uiso 1 1 calc R . . . .
C602 C 0.4212(8) 0.6376(7) 0.5853(4) 0.072(3) Uani 1 1 d . . . . .
H60O H 0.4431 0.7001 0.5938 0.087 Uiso 1 1 calc R . . . .
H60P H 0.3527 0.6299 0.5995 0.087 Uiso 1 1 calc R . . . .
C603 C 0.4088(9) 0.6178(7) 0.5127(4) 0.080(3) Uani 1 1 d . . . . .
H60H H 0.3579 0.6573 0.4908 0.119 Uiso 1 1 calc R . . . .
H60I H 0.4756 0.6268 0.4976 0.119 Uiso 1 1 calc R . . . .
H60J H 0.3850 0.5566 0.5034 0.119 Uiso 1 1 calc R . . . .
C604 C 0.6396(6) 0.6712(5) 0.7283(4) 0.0511(18) Uani 1 1 d . . . . .
H60A H 0.6617 0.6745 0.7753 0.061 Uiso 1 1 calc R . . . .
H60B H 0.6942 0.6410 0.7085 0.061 Uiso 1 1 calc R . . . .
C605 C 0.6304(6) 0.7624(6) 0.7046(4) 0.0533(19) Uani 1 1 d . . . . .
H60K H 0.5827 0.7955 0.7285 0.064 Uiso 1 1 calc R . . . .
H60L H 0.6004 0.7598 0.6586 0.064 Uiso 1 1 calc R . . . .
C606 C 0.7360(6) 0.8115(6) 0.7128(4) 0.059(2) Uani 1 1 d . . . . .
H60C H 0.7267 0.8710 0.6967 0.088 Uiso 1 1 calc R . . . .
H60D H 0.7654 0.8153 0.7584 0.088 Uiso 1 1 calc R . . . .
H60E H 0.7830 0.7795 0.6885 0.088 Uiso 1 1 calc R . . . .
C607 C 0.5625(7) 0.4988(6) 0.7437(5) 0.072(3) Uani 1 1 d . . . . .
H60F H 0.5863 0.5080 0.7902 0.086 Uiso 1 1 calc R . . . .
H60G H 0.5020 0.4576 0.7385 0.086 Uiso 1 1 calc R . . . .
C608 C 0.6504(9) 0.4544(8) 0.7128(9) 0.133(6) Uani 1 1 d . . . . .
H60T H 0.6251 0.4423 0.6666 0.160 Uiso 1 1 calc R . . . .
H60U H 0.7092 0.4970 0.7157 0.160 Uiso 1 1 calc R . . . .
C609 C 0.6868(12) 0.3778(9) 0.7387(8) 0.129(5) Uani 1 1 d . . . . .
H60Q H 0.7417 0.3557 0.7156 0.194 Uiso 1 1 calc R . . . .
H60R H 0.7146 0.3888 0.7841 0.194 Uiso 1 1 calc R . . . .
H60S H 0.6302 0.3339 0.7349 0.194 Uiso 1 1 calc R . . . .
C701 C 0.1078(6) 0.8732(5) 0.4185(3) 0.0465(17) Uani 1 1 d . . . . .
H70A H 0.1084 0.8905 0.3738 0.056 Uiso 1 1 calc R . . . .
H70B H 0.1080 0.8081 0.4187 0.056 Uiso 1 1 calc R . . . .
C702 C 0.0090(6) 0.9047(6) 0.4406(4) 0.0534(19) Uani 1 1 d . . . . .
H70M H -0.0014 0.9668 0.4290 0.064 Uiso 1 1 calc R . . . .
H70N H 0.0162 0.9025 0.4879 0.064 Uiso 1 1 calc R . . . .
C703 C -0.0853(7) 0.8501(7) 0.4111(4) 0.067(2) Uani 1 1 d . . . . .
H70Q H -0.1470 0.8731 0.4269 0.101 Uiso 1 1 calc R . . . .
H70R H -0.0938 0.8530 0.3643 0.101 Uiso 1 1 calc R . . . .
H70S H -0.0762 0.7887 0.4232 0.101 Uiso 1 1 calc R . . . .
C704 C 0.2346(7) 1.0321(5) 0.4513(3) 0.0517(19) Uani 1 1 d . . . . .
H70E H 0.2429 1.0379 0.4056 0.062 Uiso 1 1 calc R . . . .
H70F H 0.1691 1.0603 0.4580 0.062 Uiso 1 1 calc R . . . .
C705 C 0.3251(6) 1.0810(5) 0.4936(4) 0.0508(18) Uani 1 1 d . . . . .
H70C H 0.3169 1.0764 0.5393 0.061 Uiso 1 1 calc R . . . .
H70D H 0.3911 1.0534 0.4870 0.061 Uiso 1 1 calc R . . . .
C706 C 0.3284(9) 1.1776(5) 0.4769(4) 0.070(3) Uani 1 1 d . . . . .
H70G H 0.3864 1.2079 0.5042 0.105 Uiso 1 1 calc R . . . .
H70H H 0.3374 1.1820 0.4318 0.105 Uiso 1 1 calc R . . . .
H70I H 0.2634 1.2049 0.4840 0.105 Uiso 1 1 calc R . . . .
C707 C 0.3403(11) 0.8633(11) 0.4430(8) 0.043(3) Uani 0.578(8) 1 d . U P A 1
H70T H 0.4027 0.8971 0.4634 0.052 Uiso 0.578(8) 1 calc R . P A 1
H70U H 0.3445 0.8035 0.4602 0.052 Uiso 0.578(8) 1 calc R . P A 1
C708 C 0.3438(9) 0.8552(8) 0.3714(5) 0.041(3) Uani 0.578(8) 1 d . . P A 1
H70O H 0.3366 0.9141 0.3529 0.050 Uiso 0.578(8) 1 calc R . P A 1
H70P H 0.2851 0.8174 0.3505 0.050 Uiso 0.578(8) 1 calc R . P A 1
C709 C 0.4450(16) 0.8158(12) 0.3580(9) 0.060(4) Uani 0.578(8) 1 d . . P A 1
H70J H 0.4455 0.8112 0.3115 0.090 Uiso 0.578(8) 1 calc R . P A 1
H70K H 0.5031 0.8537 0.3781 0.090 Uiso 0.578(8) 1 calc R . P A 1
H70L H 0.4517 0.7571 0.3757 0.090 Uiso 0.578(8) 1 calc R . P A 1
C710 C 0.305(2) 0.8592(19) 0.4169(12) 0.060(5) Uani 0.422(8) 1 d . U P A 2
H71F H 0.2802 0.7970 0.4113 0.072 Uiso 0.422(8) 1 calc R . P A 2
H71G H 0.2930 0.8851 0.3741 0.072 Uiso 0.422(8) 1 calc R . P A 2
C711 C 0.406(3) 0.8601(18) 0.4369(11) 0.079(8) Uani 0.422(8) 1 d . . P A 2
H71A H 0.4201 0.8379 0.4809 0.095 Uiso 0.422(8) 1 calc R . P A 2
H71B H 0.4344 0.9211 0.4380 0.095 Uiso 0.422(8) 1 calc R . P A 2
C712 C 0.463(3) 0.799(3) 0.3888(15) 0.107(14) Uani 0.422(8) 1 d . . P A 2
H71C H 0.5373 0.7995 0.4035 0.161 Uiso 0.422(8) 1 calc R . P A 2
H71D H 0.4351 0.7383 0.3882 0.161 Uiso 0.422(8) 1 calc R . P A 2
H71E H 0.4494 0.8213 0.3454 0.161 Uiso 0.422(8) 1 calc R . P A 2

loop_
_atom_site_aniso_label
_atom_site_aniso_U_11
_atom_site_aniso_U_22
_atom_site_aniso_U_33
_atom_site_aniso_U_23
_atom_site_aniso_U_13
_atom_site_aniso_U_12
Au1 0.03424(12) 0.03024(12) 0.02752(11) -0.00467(9) 0.00542(9) -0.00054(9)
Au2 0.04501(15) 0.03465(14) 0.03935(13) 0.00443(10) 0.00617(11) 0.00607(11)
Au3 0.03475(12) 0.02836(12) 0.02967(11) -0.00560(9) 0.00194(9) -0.00095(9)
Au4 0.03076(12) 0.03010(12) 0.02765(11) -0.00137(9) -0.00142(9) -0.00221(9)
Au5 0.03723(13) 0.02930(12) 0.02702(11) -0.00217(9) -0.00323(9) -0.00293(9)
Au6 0.03034(12) 0.03942(14) 0.03404(12) -0.00030(10) 0.00588(9) 0.00440(10)
Au7 0.03486(13) 0.03986(14) 0.03142(12) 0.00472(10) -0.00239(9) -0.00277(10)
Ga1 0.0646(5) 0.0442(4) 0.0334(4) 0.0073(3) -0.0133(4) -0.0146(4)
Ga2 0.0351(4) 0.0339(4) 0.0314(3) -0.0035(3) -0.0032(3) -0.0036(3)
Ga3 0.0311(3) 0.0323(4) 0.0309(3) 0.0020(3) -0.0003(3) -0.0029(3)
Cl11 0.0992(18) 0.0927(18) 0.0328(9) 0.0003(10) -0.0002(10) -0.0353(14)
Cl12 0.0864(17) 0.0649(14) 0.0727(14) 0.0209(12) -0.0264(12) 0.0015(12)
Cl21 0.0326(9) 0.0631(12) 0.0682(12) 0.0116(10) -0.0030(8) 0.0011(8)
Cl22 0.0881(15) 0.0442(10) 0.0339(8) -0.0095(7) 0.0078(9) -0.0165(10)
Cl31 0.0541(10) 0.0356(9) 0.0599(11) 0.0035(8) 0.0035(8) 0.0063(8)
Cl32 0.0419(9) 0.0579(11) 0.0450(9) 0.0036(8) 0.0122(7) -0.0045(8)
P1 0.0784(16) 0.0370(11) 0.0858(16) 0.0058(10) 0.0552(14) 0.0132(10)
P2 0.0606(12) 0.0411(11) 0.0509(11) 0.0113(9) 0.0170(9) 0.0029(9)
P3 0.0405(9) 0.0314(8) 0.0325(8) -0.0086(6) 0.0071(7) -0.0048(7)
P5 0.0376(9) 0.0380(9) 0.0372(8) -0.0091(7) -0.0049(7) -0.0024(7)
P6 0.0333(9) 0.0537(12) 0.0574(11) -0.0149(9) 0.0120(8) -0.0008(8)
P7 0.0483(10) 0.0465(10) 0.0322(8) 0.0009(7) 0.0097(7) 0.0047(8)
C101 0.058(6) 0.071(7) 0.101(8) -0.008(6) 0.023(5) 0.015(5)
C102 0.072(7) 0.075(7) 0.102(8) 0.014(6) 0.029(6) 0.028(6)
C103 0.148(13) 0.107(10) 0.124(11) 0.045(9) 0.022(9) 0.064(10)
C104 0.054(8) 0.069(9) 0.060(8) -0.021(7) 0.011(7) 0.003(7)
C105 0.059(8) 0.097(11) 0.058(8) -0.014(8) 0.003(6) 0.007(8)
C106 0.190(16) 0.117(11) 0.083(8) -0.040(8) -0.055(9) -0.003(11)
C107 0.037(8) 0.060(10) 0.056(9) -0.031(8) 0.007(8) 0.012(8)
C108 0.049(8) 0.090(11) 0.043(8) -0.032(8) 0.013(7) 0.017(8)
C109 0.027(6) 0.075(11) 0.058(9) 0.020(8) 0.016(6) 0.019(7)
C110 0.044(7) 0.057(8) 0.075(10) 0.004(8) 0.023(8) 0.002(6)
C111 0.055(5) 0.062(6) 0.125(9) -0.013(6) 0.025(6) -0.004(5)
C112 0.032(9) 0.075(14) 0.060(12) -0.018(10) 0.025(9) -0.012(9)
C113 0.048(8) 0.061(10) 0.079(12) 0.001(11) 0.024(10) -0.004(8)
C201 0.116(8) 0.113(8) 0.111(7) -0.004(6) 0.052(6) -0.036(6)
C202 0.066(9) 0.085(11) 0.076(10) 0.008(8) 0.005(8) -0.003(8)
C203 0.058(17) 0.16(4) 0.095(18) 0.015(19) 0.020(15) -0.035(16)
C204 0.080(11) 0.084(12) 0.070(10) 0.020(9) 0.008(9) -0.021(9)
C205 0.07(2) 0.14(4) 0.10(2) 0.03(2) 0.03(2) -0.05(2)
C206 0.080(6) 0.047(5) 0.055(5) 0.018(4) 0.017(4) 0.016(4)
C207 0.088(7) 0.044(5) 0.070(6) 0.002(4) 0.015(5) 0.016(5)
C208 0.111(9) 0.054(6) 0.093(7) -0.009(5) 0.029(7) 0.019(6)
C209 0.086(6) 0.055(5) 0.044(4) 0.016(4) 0.010(4) 0.009(5)
C210 0.072(6) 0.076(6) 0.063(5) -0.012(5) 0.014(5) -0.001(5)
C211 0.129(10) 0.076(7) 0.065(6) -0.010(5) 0.032(6) -0.002(7)
C301 0.044(4) 0.042(4) 0.032(3) -0.007(3) 0.002(3) -0.010(3)
C302 0.040(4) 0.059(5) 0.040(4) -0.001(3) 0.007(3) -0.008(3)
C303 0.043(4) 0.088(7) 0.063(5) 0.008(5) 0.000(4) -0.004(4)
C304 0.059(4) 0.039(4) 0.034(3) 0.001(3) 0.010(3) 0.000(3)
C305 0.082(6) 0.044(4) 0.050(4) -0.008(3) 0.020(4) -0.023(4)
C306 0.114(8) 0.044(5) 0.070(6) 0.006(4) 0.017(6) -0.024(5)
C307 0.057(4) 0.034(4) 0.040(3) -0.012(3) 0.015(3) -0.003(3)
C308 0.068(6) 0.059(5) 0.066(5) -0.021(4) 0.012(4) 0.013(4)
C309 0.070(6) 0.067(6) 0.107(8) -0.028(6) 0.013(6) 0.017(5)
C501 0.036(3) 0.051(4) 0.033(3) -0.006(3) -0.003(3) 0.002(3)
C502 0.052(5) 0.067(5) 0.051(4) -0.009(4) 0.005(4) 0.006(4)
C503 0.057(5) 0.083(7) 0.070(6) -0.011(5) -0.006(4) 0.022(5)
C504 0.062(5) 0.043(4) 0.046(4) -0.001(3) -0.017(4) -0.016(4)
C505 0.064(5) 0.052(5) 0.064(5) -0.001(4) -0.005(4) -0.018(4)
C506 0.086(8) 0.083(8) 0.102(8) 0.017(6) -0.006(6) -0.046(6)
C507 0.070(6) 0.046(5) 0.072(6) -0.029(4) 0.001(5) 0.004(4)
C508 0.085(7) 0.086(8) 0.079(7) -0.029(6) 0.012(6) 0.015(6)
C509 0.073(6) 0.084(7) 0.077(6) -0.021(5) 0.024(5) 0.007(5)
C601 0.047(4) 0.069(6) 0.061(5) -0.016(4) 0.014(4) 0.003(4)
C602 0.075(6) 0.088(7) 0.058(5) 0.005(5) 0.018(5) 0.026(5)
C603 0.091(7) 0.093(8) 0.057(5) -0.010(5) 0.020(5) 0.001(6)
C604 0.044(4) 0.065(5) 0.044(4) -0.003(4) 0.006(3) -0.001(4)
C605 0.047(4) 0.063(5) 0.049(4) 0.006(4) 0.003(3) 0.005(4)
C606 0.055(5) 0.066(6) 0.058(5) -0.006(4) 0.021(4) -0.012(4)
C607 0.064(6) 0.046(5) 0.107(8) 0.004(5) 0.014(5) 0.009(4)
C608 0.063(7) 0.069(8) 0.27(2) 0.024(10) 0.032(10) 0.013(6)
C609 0.118(12) 0.104(11) 0.175(15) 0.005(10) 0.050(11) 0.031(9)
C701 0.069(5) 0.044(4) 0.026(3) -0.002(3) 0.007(3) 0.003(4)
C702 0.053(5) 0.063(5) 0.040(4) -0.009(4) -0.004(3) 0.005(4)
C703 0.055(5) 0.083(7) 0.059(5) -0.009(5) -0.004(4) 0.003(5)
C704 0.073(5) 0.045(4) 0.037(4) 0.009(3) 0.007(4) 0.001(4)
C705 0.061(5) 0.050(4) 0.044(4) 0.002(3) 0.016(4) 0.001(4)
C706 0.113(8) 0.044(5) 0.056(5) 0.000(4) 0.022(5) -0.014(5)
C707 0.025(8) 0.056(7) 0.046(9) -0.012(7) 0.002(6) 0.002(7)
C708 0.044(7) 0.046(7) 0.036(6) -0.006(5) 0.012(5) 0.000(5)
C709 0.070(12) 0.052(9) 0.064(11) 0.007(8) 0.030(10) 0.012(8)
C710 0.048(11) 0.073(9) 0.059(12) -0.005(10) 0.008(8) 0.005(9)
C711 0.12(2) 0.074(17) 0.044(12) 0.018(11) 0.010(15) 0.012(17)
C712 0.11(2) 0.14(3) 0.08(2) 0.03(2) 0.05(2) 0.09(2)

loop_
_atom_type_symbol
_atom_type_description
_atom_type_scat_dispersion_real
_atom_type_scat_dispersion_imag
_atom_type_scat_source
C C 0.0033 0.0016 'International Tables Vol C Tables 4.2.6.8 and 6.1.1.4'
H H 0.0000 0.0000 'International Tables Vol C Tables 4.2.6.8 and 6.1.1.4'
Au Au -2.0133 8.8022 'International Tables Vol C Tables 4.2.6.8 and 6.1.1.4'
Cl Cl 0.1484 0.1585 'International Tables Vol C Tables 4.2.6.8 and 6.1.1.4'
Ga Ga 0.2307 1.6083 'International Tables Vol C Tables 4.2.6.8 and 6.1.1.4'
P P 0.1023 0.0942 'International Tables Vol C Tables 4.2.6.8 and 6.1.1.4'

loop_
_geom_angle_atom_site_label_1
_geom_angle_atom_site_label_2
_geom_angle_atom_site_label_3
_geom_angle
_geom_angle_site_symmetry_1
_geom_angle_site_symmetry_3
_geom_angle_publ_flag
Au2 Au1 Au4 117.850(11) . . ?
Au2 Au1 Au5 125.634(12) . . ?
Au3 Au1 Au2 63.991(10) . . ?
Au3 Au1 Au4 62.844(10) . . ?
Au3 Au1 Au5 115.393(11) . . ?
Au4 Au1 Au5 58.846(8) . . ?
Au6 Au1 Au2 64.197(10) . . ?
Au6 Au1 Au3 65.199(10) . . ?
Au6 Au1 Au4 65.970(9) . . ?
Au6 Au1 Au5 67.715(11) . . ?
Ga1 Au1 Au2 83.47(2) . . ?
Ga1 Au1 Au3 134.88(2) . . ?
Ga1 Au1 Au4 114.33(2) . . ?
Ga1 Au1 Au5 59.07(2) . . ?
Ga1 Au1 Au6 72.96(2) . . ?
P1 Au1 Au2 111.89(6) . . ?
P1 Au1 Au3 105.30(7) . . ?
P1 Au1 Au4 111.08(6) . . ?
P1 Au1 Au5 119.25(6) . . ?
P1 Au1 Au6 170.47(7) . . ?
P1 Au1 Ga1 115.87(8) . . ?
Au1 Au2 Au3 57.107(9) . . ?
Au1 Au2 Au6 55.348(9) . . ?
Au6 Au2 Au3 59.740(9) . . ?
P2 Au2 Au1 141.05(5) . . ?
P2 Au2 Au3 158.35(6) . . ?
P2 Au2 Au6 136.08(6) . . ?
Au1 Au3 Au2 58.902(10) . . ?
Au1 Au3 Au4 60.534(9) . . ?
Au1 Au3 Au6 55.771(8) . . ?
Au4 Au3 Au2 111.596(11) . . ?
Au6 Au3 Au2 59.426(9) . . ?
Au6 Au3 Au4 62.031(9) . . ?
Ga2 Au3 Au1 106.589(19) . . ?
Ga2 Au3 Au2 164.044(19) . . ?
Ga2 Au3 Au4 52.513(17) . . ?
Ga2 Au3 Au6 107.884(19) . . ?
P3 Au3 Au1 150.72(4) . . ?
P3 Au3 Au2 97.99(4) . . ?
P3 Au3 Au4 148.23(4) . . ?
P3 Au3 Au6 130.93(5) . . ?
P3 Au3 Ga2 97.85(5) . . ?
Au1 Au4 Au3 56.622(8) . . ?
Au1 Au4 Au6 53.572(8) . . ?
Au3 Au4 Au6 58.679(9) . . ?
Au5 Au4 Au1 60.677(9) . . ?
Au5 Au4 Au3 111.492(11) . . ?
Au5 Au4 Au6 63.764(9) . . ?
Au7 Au4 Au1 166.845(12) . . ?
Au7 Au4 Au3 121.039(11) . . ?
Au7 Au4 Au5 126.253(12) . . ?
Au7 Au4 Au6 138.336(12) . . ?
Ga2 Au4 Au1 107.00(2) . . ?
Ga2 Au4 Au3 56.942(18) . . ?
Ga2 Au4 Au5 167.62(2) . . ?
Ga2 Au4 Au6 108.77(2) . . ?
Ga2 Au4 Au7 66.044(19) . . ?
Ga3 Au4 Au1 117.882(18) . . ?
Ga3 Au4 Au3 169.318(19) . . ?
Ga3 Au4 Au5 59.880(17) . . ?
Ga3 Au4 Au6 110.649(19) . . ?
Ga3 Au4 Au7 66.580(17) . . ?
Ga3 Au4 Ga2 132.14(2) . . ?
Au1 Au5 Au6 52.728(8) . . ?
Au4 Au5 Au1 60.477(9) . . ?
Au4 Au5 Au6 61.121(8) . . ?
Ga1 Au5 Au1 54.442(19) . . ?
Ga1 Au5 Au4 111.54(2) . . ?
Ga1 Au5 Au6 64.39(2) . . ?
Ga3 Au5 Au1 111.494(17) . . ?
Ga3 Au5 Au4 53.359(17) . . ?
Ga3 Au5 Au6 103.415(18) . . ?
Ga3 Au5 Ga1 164.89(2) . . ?
P5 Au5 Au1 141.21(5) . . ?
P5 Au5 Au4 152.13(5) . . ?
P5 Au5 Au6 141.76(5) . . ?
P5 Au5 Ga1 95.72(5) . . ?
P5 Au5 Ga3 99.36(5) . . ?
Au1 Au6 Au2 60.455(10) . . ?
Au1 Au6 Au3 59.030(10) . . ?
Au1 Au6 Au4 60.458(9) . . ?
Au1 Au6 Au5 59.557(9) . . ?
Au1 Au6 Ga1 51.988(19) . . ?
Au2 Au6 Au3 60.834(10) . . ?
Au2 Au6 Au4 110.489(11) . . ?
Au2 Au6 Au5 115.043(11) . . ?
Au2 Au6 Ga1 72.980(18) . . ?
Au3 Au6 Au4 59.290(9) . . ?
Au3 Au6 Au5 104.871(10) . . ?
Au3 Au6 Ga1 109.15(2) . . ?
Au4 Au6 Au5 55.115(9) . . ?
Au4 Au6 Ga1 96.516(19) . . ?
Au5 Au6 Ga1 51.589(16) . . ?
P6 Au6 Au1 173.17(5) . . ?
P6 Au6 Au2 122.67(6) . . ?
P6 Au6 Au3 127.67(5) . . ?
P6 Au6 Au4 120.43(6) . . ?
P6 Au6 Au5 114.77(5) . . ?
P6 Au6 Ga1 121.92(5) . . ?
Au4 Au7 Ga2 53.069(15) . . ?
Au4 Au7 Ga3 52.779(16) . . ?
Ga2 Au7 Ga3 105.57(2) . . ?
P7 Au7 Au4 168.98(5) . . ?
P7 Au7 Ga2 122.15(5) . . ?
P7 Au7 Ga3 131.90(5) . . ?
Au1 Ga1 Au5 66.48(2) . . ?
Au1 Ga1 Au6 55.053(16) . . ?
Au5 Ga1 Au6 64.021(19) . . ?
Cl11 Ga1 Au1 120.12(8) . . ?
Cl11 Ga1 Au5 118.59(8) . . ?
Cl11 Ga1 Au6 173.94(8) . . ?
Cl12 Ga1 Au1 133.09(7) . . ?
Cl12 Ga1 Au5 119.90(8) . . ?
Cl12 Ga1 Au6 84.64(7) . . ?
Cl12 Ga1 Cl11 98.00(11) . . ?
Au3 Ga2 Au7 129.11(3) . . ?
Au4 Ga2 Au3 70.545(19) . . ?
Au4 Ga2 Au7 60.887(18) . . ?
Cl21 Ga2 Au3 115.48(6) . . ?
Cl21 Ga2 Au4 120.59(6) . . ?
Cl21 Ga2 Au7 102.04(6) . . ?
Cl21 Ga2 Cl22 103.87(9) . . ?
Cl22 Ga2 Au3 111.51(6) . . ?
Cl22 Ga2 Au4 129.92(7) . . ?
Cl22 Ga2 Au7 89.88(6) . . ?
Au4 Ga3 Au5 66.760(19) . . ?
Au4 Ga3 Au7 60.641(17) . . ?
Au5 Ga3 Au7 127.19(3) . . ?
Cl31 Ga3 Au4 127.95(6) . . ?
Cl31 Ga3 Au5 113.74(6) . . ?
Cl31 Ga3 Au7 102.00(6) . . ?
Cl31 Ga3 Cl32 103.77(8) . . ?
Cl32 Ga3 Au4 124.47(6) . . ?
Cl32 Ga3 Au5 113.08(5) . . ?
Cl32 Ga3 Au7 93.33(5) . . ?
C101 P1 Au1 115.2(3) . . ?
C101 P1 C107 110.1(7) . . ?
C101 P1 C109 89.4(5) . . ?
C104 P1 Au1 127.9(6) . . ?
C104 P1 C101 105.1(7) . . ?
C104 P1 C109 99.8(7) . . ?
C107 P1 Au1 104.9(5) . . ?
C109 P1 Au1 111.9(4) . . ?
C112 P1 Au1 112.7(6) . . ?
C112 P1 C101 117.2(8) . . ?
C112 P1 C107 93.7(9) . . ?
C201 P2 Au2 119.8(5) . . ?
C201 P2 C206 102.7(6) . . ?
C201 P2 C209 104.9(5) . . ?
C206 P2 Au2 113.2(3) . . ?
C206 P2 C209 103.0(4) . . ?
C209 P2 Au2 111.6(3) . . ?
C301 P3 Au3 118.5(2) . . ?
C301 P3 C304 105.0(3) . . ?
C301 P3 C307 103.7(3) . . ?
C304 P3 Au3 112.5(2) . . ?
C304 P3 C307 104.9(3) . . ?
C307 P3 Au3 111.1(2) . . ?
C501 P5 Au5 115.4(2) . . ?
C501 P5 C507 102.3(4) . . ?
C504 P5 Au5 116.3(2) . . ?
C504 P5 C501 104.9(4) . . ?
C504 P5 C507 108.4(4) . . ?
C507 P5 Au5 108.4(3) . . ?
C601 P6 Au6 114.3(3) . . ?
C601 P6 C604 107.2(4) . . ?
C601 P6 C607 103.2(5) . . ?
C604 P6 Au6 116.1(3) . . ?
C604 P6 C607 100.7(4) . . ?
C607 P6 Au6 113.8(3) . . ?
C701 P7 Au7 112.0(2) . . ?
C701 P7 C707 110.3(5) . . ?
C704 P7 Au7 118.5(2) . . ?
C704 P7 C701 106.3(4) . . ?
C704 P7 C707 107.4(6) . . ?
C707 P7 Au7 102.2(6) . . ?
C710 P7 Au7 118.6(9) . . ?
C710 P7 C701 91.0(9) . . ?
C710 P7 C704 106.7(10) . . ?
C102 C101 P1 116.4(7) . . ?
C101 C102 C103 112.5(10) . . ?
C105 C104 P1 113.0(13) . . ?
C104 C105 C106 108.7(14) . . ?
C108 C107 P1 110.7(12) . . ?
C106 C108 C107 98.5(15) . . ?
C110 C109 P1 111.6(10) . . ?
C111 C110 C109 107.6(14) . . ?
C113 C112 P1 111.2(16) . . ?
C112 C113 C111 112.4(19) . . ?
C202 C201 P2 124.4(13) . . ?
C204 C201 P2 140.9(17) . . ?
C201 C202 C203 117.7(19) . . ?
C201 C204 C205 124(3) . . ?
C207 C206 P2 114.2(6) . . ?
C208 C207 C206 111.9(8) . . ?
C210 C209 P2 116.1(6) . . ?
C209 C210 C211 111.5(9) . . ?
C302 C301 P3 114.5(4) . . ?
C301 C302 C303 112.4(6) . . ?
C305 C304 P3 117.1(5) . . ?
C306 C305 C304 112.5(7) . . ?
C308 C307 P3 113.0(5) . . ?
C309 C308 C307 112.5(7) . . ?
C502 C501 P5 113.0(5) . . ?
C501 C502 C503 113.0(7) . . ?
C505 C504 P5 116.4(6) . . ?
C506 C505 C504 112.6(8) . . ?
C508 C507 P5 115.2(6) . . ?
C507 C508 C509 115.1(9) . . ?
C602 C601 P6 117.5(6) . . ?
C601 C602 C603 115.3(8) . . ?
C605 C604 P6 113.6(5) . . ?
C604 C605 C606 111.9(7) . . ?
C608 C607 P6 115.7(8) . . ?
C609 C608 C607 116.4(14) . . ?
C702 C701 P7 114.0(5) . . ?
C701 C702 C703 112.7(7) . . ?
C705 C704 P7 113.1(5) . . ?
C706 C705 C704 110.4(7) . . ?
C708 C707 P7 116.6(11) . . ?
C707 C708 C709 111.0(12) . . ?
C711 C710 P7 117(2) . . ?
C710 C711 C712 110(2) . . ?

loop_
_geom_bond_atom_site_label_1
_geom_bond_atom_site_label_2
_geom_bond_distance
_geom_bond_site_symmetry_2
_geom_bond_publ_flag
Au1 Au2 2.7609(4) . ?
Au1 Au3 2.7074(3) . ?
Au1 Au4 2.8228(4) . ?
Au1 Au5 2.8284(4) . ?
Au1 Au6 2.6107(4) . ?
Au1 Ga1 2.5094(8) . ?
Au1 P1 2.296(2) . ?
Au2 Au3 2.8978(4) . ?
Au2 Au6 2.8572(4) . ?
Au2 P2 2.312(2) . ?
Au3 Au4 2.8848(4) . ?
Au3 Au6 2.8664(4) . ?
Au3 Ga2 2.5642(7) . ?
Au3 P3 2.3097(16) . ?
Au4 Au5 2.7762(3) . ?
Au4 Au6 2.9635(4) . ?
Au4 Au7 2.6534(4) . ?
Au4 Ga2 2.4277(7) . ?
Au4 Ga3 2.4243(7) . ?
Au5 Au6 3.0357(4) . ?
Au5 Ga1 2.6460(8) . ?
Au5 Ga3 2.6134(7) . ?
Au5 P5 2.3379(17) . ?
Au6 Ga1 3.0451(9) . ?
Au6 P6 2.2710(18) . ?
Au7 Ga2 2.7754(8) . ?
Au7 Ga3 2.7936(7) . ?
Au7 P7 2.3035(18) . ?
Ga1 Cl11 2.266(2) . ?
Ga1 Cl12 2.258(3) . ?
Ga2 Cl21 2.2195(19) . ?
Ga2 Cl22 2.2400(18) . ?
Ga3 Cl31 2.2117(19) . ?
Ga3 Cl32 2.2154(19) . ?
P1 C101 1.823(10) . ?
P1 C104 1.670(14) . ?
P1 C107 2.011(19) . ?
P1 C109 1.952(17) . ?
P1 C112 1.79(2) . ?
P2 C201 1.799(12) . ?
P2 C206 1.816(8) . ?
P2 C209 1.820(9) . ?
P3 C301 1.817(7) . ?
P3 C304 1.826(7) . ?
P3 C307 1.826(7) . ?
P5 C501 1.833(7) . ?
P5 C504 1.817(8) . ?
P5 C507 1.840(8) . ?
P6 C601 1.812(8) . ?
P6 C604 1.831(8) . ?
P6 C607 1.856(9) . ?
P7 C701 1.825(8) . ?
P7 C704 1.811(8) . ?
P7 C707 1.845(15) . ?
P7 C710 1.81(3) . ?
C101 C102 1.460(14) . ?
C102 C103 1.537(14) . ?
C104 C105 1.41(2) . ?
C105 C106 1.80(2) . ?
C106 C108 1.47(2) . ?
C107 C108 1.59(2) . ?
C109 C110 1.54(2) . ?
C110 C111 1.471(18) . ?
C111 C113 1.66(3) . ?
C112 C113 1.44(3) . ?
C201 C202 1.34(2) . ?
C201 C204 1.21(2) . ?
C202 C203 1.56(4) . ?
C204 C205 1.54(5) . ?
C206 C207 1.526(12) . ?
C207 C208 1.515(13) . ?
C209 C210 1.507(12) . ?
C210 C211 1.525(13) . ?
C301 C302 1.518(10) . ?
C302 C303 1.518(10) . ?
C304 C305 1.540(10) . ?
C305 C306 1.525(11) . ?
C307 C308 1.534(11) . ?
C308 C309 1.515(12) . ?
C501 C502 1.519(10) . ?
C502 C503 1.522(11) . ?
C504 C505 1.530(10) . ?
C505 C506 1.520(13) . ?
C507 C508 1.473(13) . ?
C508 C509 1.476(12) . ?
C601 C602 1.486(12) . ?
C602 C603 1.533(12) . ?
C604 C605 1.491(11) . ?
C605 C606 1.541(11) . ?
C607 C608 1.554(16) . ?
C608 C609 1.367(17) . ?
C701 C702 1.515(11) . ?
C702 C703 1.516(11) . ?
C704 C705 1.536(11) . ?
C705 C706 1.524(11) . ?
C707 C708 1.517(19) . ?
C708 C709 1.52(2) . ?
C710 C711 1.33(4) . ?
C711 C712 1.62(4) . ?
